data_4306316
loop_
_publ_author_name
'Vadapalli Chandrasekhar'
'Tapas Senapati'
'E. Carolina Sa\~nudo'

_publ_contact_author_address
;Head, Department of Chemistry
Indian Institute of Technology Kanpur
Kanpur 208016
Uttarpradesh
India
;
_publ_contact_author_email vc@iitk.ac.in
_publ_contact_author_fax '+91-512-259 7436'
_publ_contact_author_name 'Prof. V. Chandrasekhar'
_publ_contact_author_phone '+91-512-259 7259'
_publ_section_title
;
Synthesis, Structure, and Magnetism of Hexanuclear Copper(II) Phosphonates
;
_journal_name_full 'Inorganic Chemistry'
_journal_page_first 9553
_journal_page_last 9560
_journal_paper_doi 10.1021/ic8011525
_journal_volume 47
_journal_year 2008
_chemical_formula_moiety 'C112 H114 Cl4 Cu6 N18 O32 P4'
_chemical_formula_sum 'C112 H114 Cl4 Cu6 N18 O32 P4'
_chemical_formula_weight 2871.13
_chemical_melting_point 260
_chemical_name_common copperphosphonate
_chemical_name_systematic
; 
 ? 
;
_space_group_IT_number 2
_symmetry_cell_setting triclinic
_symmetry_space_group_name_Hall '-P 1'
_symmetry_space_group_name_H-M 'P -1'
_atom_sites_solution_hydrogens geom
_atom_sites_solution_primary direct
_atom_sites_solution_secondary difmap
_audit_creation_method SHELXL-97
_cell_angle_alpha 110.074(2)
_cell_angle_beta 97.147(2)
_cell_angle_gamma 106.121(2)
_cell_formula_units_Z 1
_cell_length_a 14.7064(15)
_cell_length_b 14.8112(15)
_cell_length_c 15.2607(15)
_cell_measurement_reflns_used 2907
_cell_measurement_temperature 293(2)
_cell_measurement_theta_max 23.46
_cell_measurement_theta_min 2.50
_cell_volume 2909.1(5)
_computing_cell_refinement 'Bruker SMART'
_computing_data_collection 'Bruker SMART'
_computing_data_reduction 'Bruker SAINT'
_computing_molecular_graphics 'Bruker SHELXTL'
_computing_publication_material 'Bruker SHELXTL'
_computing_structure_refinement 'SHELXL-97 (Sheldrick, 1997)'
_computing_structure_solution 'SHELXS-97 (Sheldrick, 1990)'
_diffrn_ambient_temperature 293(2)
_diffrn_measured_fraction_theta_full 0.979
_diffrn_measured_fraction_theta_max 0.979
_diffrn_measurement_device_type 'CCD area detector'
_diffrn_measurement_method 'omega scans'
_diffrn_radiation_monochromator graphite
_diffrn_radiation_source 'fine-focus sealed tube'
_diffrn_radiation_type MoK\a
_diffrn_radiation_wavelength 0.71073
_diffrn_reflns_av_R_equivalents 0.0412
_diffrn_reflns_av_sigmaI/netI 0.0911
_diffrn_reflns_limit_h_max 14
_diffrn_reflns_limit_h_min -18
_diffrn_reflns_limit_k_max 17
_diffrn_reflns_limit_k_min -18
_diffrn_reflns_limit_l_max 18
_diffrn_reflns_limit_l_min -18
_diffrn_reflns_number 16425
_diffrn_reflns_theta_full 26.00
_diffrn_reflns_theta_max 26.00
_diffrn_reflns_theta_min 2.11
_exptl_absorpt_coefficient_mu 1.313
_exptl_absorpt_correction_T_max 0.9195
_exptl_absorpt_correction_T_min 0.8854
_exptl_absorpt_correction_type empirical
_exptl_absorpt_process_details SADABS
_exptl_crystal_colour blue
_exptl_crystal_density_diffrn 1.639
_exptl_crystal_density_method 'not measured'
_exptl_crystal_description block
_exptl_crystal_F_000 1470
_exptl_crystal_size_max 0.10
_exptl_crystal_size_mid 0.08
_exptl_crystal_size_min 0.07
_refine_diff_density_max 1.456
_refine_diff_density_min -0.956
_refine_diff_density_rms 0.161
_refine_ls_extinction_method none
_refine_ls_goodness_of_fit_ref 1.040
_refine_ls_hydrogen_treatment constr
_refine_ls_matrix_type full
_refine_ls_number_parameters 783
_refine_ls_number_reflns 11192
_refine_ls_number_restraints 0
_refine_ls_restrained_S_all 1.040
_refine_ls_R_factor_all 0.1055
_refine_ls_R_factor_gt 0.0767
_refine_ls_shift/su_max 0.000
_refine_ls_shift/su_mean 0.000
_refine_ls_structure_factor_coef Fsqd
_refine_ls_weighting_details 'calc w=1/[\s^2^(Fo^2^)+(0.1178P)^2^+3.9343P] where P=(Fo^2^+2Fc^2^)/3'
_refine_ls_weighting_scheme calc
_refine_ls_wR_factor_gt 0.1962
_refine_ls_wR_factor_ref 0.2222
_reflns_number_gt 7828
_reflns_number_total 11192
_reflns_threshold_expression >2sigma(I)
_cod_data_source_file ic8011525_si_001_3.cif
_cod_data_source_block Complex-3
_cod_depositor_comments
;
The following automatic conversions were performed:
'_symmetry_cell_setting' value 'Triclinic' changed to 'triclinic'
according to '/home/saulius/struct/CIF-dictionaries/cif_core.dic'
dictionary named 'cif_core.dic' version 2.4.1 from 2010-06-29.

Automatic conversion script
Id: cif_fix_enum 1527 2010-12-29 10:47:43Z saulius 
;
_cod_database_code 4306316

loop_
_symmetry_equiv_pos_as_xyz
'x, y, z'
'-x, -y, -z'

loop_
_atom_site_label
_atom_site_type_symbol
_atom_site_fract_x
_atom_site_fract_y
_atom_site_fract_z
_atom_site_U_iso_or_equiv
_atom_site_adp_type
_atom_site_occupancy
_atom_site_symmetry_multiplicity
_atom_site_calc_flag
_atom_site_refinement_flags
_atom_site_disorder_assembly
_atom_site_disorder_group
Cu1 Cu 0.52713(6) 0.21090(6) 0.34412(5) 0.0213(2) Uani 1 1 d . . .
Cu2 Cu 0.43142(6) -0.10089(6) 0.41278(5) 0.0201(2) Uani 1 1 d . . .
Cu3 Cu 0.25733(6) -0.11707(6) 0.22700(5) 0.0215(2) Uani 1 1 d . . .
P1 P 0.47842(12) -0.02893(12) 0.23773(11) 0.0206(4) Uani 1 1 d . . .
P2 P 0.36293(12) 0.08024(12) 0.43022(10) 0.0181(3) Uani 1 1 d . . .
Cl1 Cl 0.33544(14) 0.42258(14) 0.77474(13) 0.0392(4) Uani 1 1 d . . .
Cl2 Cl 0.05335(17) 0.3365(3) 0.3269(2) 0.0756(8) Uani 1 1 d . . .
O1 O 0.5367(3) 0.0824(3) 0.2639(3) 0.0279(10) Uani 1 1 d . . .
O2 O 0.4936(3) -0.0616(3) 0.3213(3) 0.0242(10) Uani 1 1 d . . .
O3 O 0.3712(3) -0.0555(3) 0.1914(3) 0.0239(9) Uani 1 1 d . . .
O4 O 0.2793(3) -0.0058(3) 0.3503(3) 0.0214(9) Uani 1 1 d . . .
O5 O 0.4237(3) 0.0356(3) 0.4825(3) 0.0184(9) Uani 1 1 d . . .
O6 O 0.4252(3) 0.1580(3) 0.3989(3) 0.0217(9) Uani 1 1 d . . .
O7 O 0.3440(5) 0.3321(5) 0.7813(6) 0.080(2) Uani 1 1 d . . .
O8 O 0.3647(5) 0.4298(7) 0.6891(5) 0.089(3) Uani 1 1 d . . .
O9 O 0.2357(4) 0.4172(5) 0.7681(4) 0.0505(15) Uani 1 1 d . . .
O10 O 0.3979(5) 0.5128(5) 0.8532(5) 0.077(2) Uani 1 1 d . . .
O11 O 0.1297(5) 0.2941(6) 0.3139(5) 0.077(2) Uani 1 1 d . A .
O12A O 0.0653(14) 0.3967(15) 0.4385(14) 0.083(6) Uiso 0.45 1 d P A 1
O13A O 0.0723(7) 0.4296(8) 0.3035(7) 0.061(2) Uiso 0.70 1 d P A 1
O12B O 0.0386(10) 0.3459(11) 0.4144(10) 0.063(4) Uiso 0.55 1 d P A 2
O13B O 0.0345(19) 0.371(2) 0.2536(19) 0.078(7) Uiso 0.30 1 d P A 2
O14 O -0.0315(9) 0.2552(9) 0.2711(8) 0.144(4) Uiso 1 1 d . A .
O15 O 0.8794(6) 0.0762(6) 0.2487(5) 0.083(2) Uani 1 1 d . . .
H15 H 0.9126 0.1330 0.2535 0.125 Uiso 1 1 calc R . .
O16 O 0.5455(13) 0.5760(12) 0.0053(13) 0.230(7) Uiso 1 1 d . . .
N1 N 0.6473(4) 0.2854(4) 0.3123(4) 0.0252(12) Uani 1 1 d . . .
N2 N 0.5677(4) 0.3519(4) 0.4530(3) 0.0202(11) Uani 1 1 d . . .
N3 N 0.4046(4) -0.2494(4) 0.3303(3) 0.0206(11) Uani 1 1 d . . .
N4 N 0.3325(4) -0.1681(4) 0.4713(4) 0.0228(11) Uani 1 1 d . . .
N5 N 0.2329(4) -0.2543(4) 0.1206(4) 0.0250(12) Uani 1 1 d . . .
N6 N 0.1490(4) -0.2093(4) 0.2602(4) 0.0243(12) Uani 1 1 d . . .
N7 N 0.4244(4) 0.2367(4) 0.2395(4) 0.0251(12) Uani 1 1 d . . .
N8 N 0.0565(6) 0.2971(6) -0.0611(7) 0.069(3) Uani 1 1 d . . .
N9 N 0.1571(4) -0.0723(4) 0.1387(4) 0.0242(12) Uani 1 1 d . . .
C53 C 0.0334(4) -0.0159(5) 0.0284(4) 0.0217(13) Uani 1 1 d . . .
C1 C 0.6852(5) 0.2431(5) 0.2409(5) 0.0314(16) Uani 1 1 d . . .
H1 H 0.6520 0.1751 0.1994 0.038 Uiso 1 1 calc R . .
C2 C 0.7702(6) 0.2938(6) 0.2254(6) 0.043(2) Uani 1 1 d . . .
H2 H 0.7932 0.2617 0.1735 0.051 Uiso 1 1 calc R . .
C3 C 0.8216(7) 0.3942(6) 0.2883(7) 0.056(2) Uani 1 1 d . . .
H3 H 0.8812 0.4300 0.2813 0.067 Uiso 1 1 calc R . .
C4 C 0.7816(6) 0.4400(6) 0.3625(6) 0.0424(19) Uani 1 1 d . . .
H4 H 0.8132 0.5081 0.4042 0.051 Uiso 1 1 calc R . .
C5 C 0.6950(5) 0.3842(5) 0.3741(5) 0.0306(16) Uani 1 1 d . . .
C6 C 0.6497(5) 0.4235(5) 0.4530(5) 0.0272(15) Uani 1 1 d . . .
C7 C 0.6863(5) 0.5210(5) 0.5230(5) 0.0274(15) Uani 1 1 d . . .
H7 H 0.7427 0.5684 0.5222 0.033 Uiso 1 1 calc R . .
C8 C 0.6373(5) 0.5481(5) 0.5958(5) 0.0315(16) Uani 1 1 d . . .
H8 H 0.6605 0.6140 0.6437 0.038 Uiso 1 1 calc R . .
C9 C 0.5543(5) 0.4760(5) 0.5955(4) 0.0260(14) Uani 1 1 d . . .
H9 H 0.5209 0.4925 0.6433 0.031 Uiso 1 1 calc R . .
C10 C 0.5213(5) 0.3788(5) 0.5233(4) 0.0223(13) Uani 1 1 d . . .
H10 H 0.4652 0.3304 0.5232 0.027 Uiso 1 1 calc R . .
C11 C 0.4482(5) -0.2842(5) 0.2609(4) 0.0270(15) Uani 1 1 d . . .
H11 H 0.5050 -0.2395 0.2576 0.032 Uiso 1 1 calc R . .
C12 C 0.4122(6) -0.3844(5) 0.1937(5) 0.0350(17) Uani 1 1 d . . .
H12 H 0.4447 -0.4068 0.1465 0.042 Uiso 1 1 calc R . .
C13 C 0.3282(5) -0.4498(5) 0.1978(5) 0.0315(16) Uani 1 1 d . . .
H13 H 0.3016 -0.5166 0.1517 0.038 Uiso 1 1 calc R . .
C14 C 0.2823(5) -0.4169(5) 0.2705(5) 0.0301(15) Uani 1 1 d . . .
H14 H 0.2261 -0.4611 0.2752 0.036 Uiso 1 1 calc R . .
C15 C 0.3236(5) -0.3146(5) 0.3369(4) 0.0232(14) Uani 1 1 d . . .
C16 C 0.2839(5) -0.2697(5) 0.4194(4) 0.0239(14) Uani 1 1 d . . .
C17 C 0.2053(5) -0.3247(5) 0.4443(5) 0.0310(16) Uani 1 1 d . . .
H17 H 0.1716 -0.3939 0.4074 0.037 Uiso 1 1 calc R . .
C18 C 0.1789(6) -0.2720(6) 0.5267(5) 0.0368(17) Uani 1 1 d . . .
H18 H 0.1269 -0.3063 0.5455 0.044 Uiso 1 1 calc R . .
C19 C 0.2291(5) -0.1707(6) 0.5794(5) 0.0343(17) Uani 1 1 d . . .
H19 H 0.2126 -0.1355 0.6349 0.041 Uiso 1 1 calc R . .
C20 C 0.3046(5) -0.1213(5) 0.5493(4) 0.0248(14) Uani 1 1 d . . .
H20 H 0.3379 -0.0519 0.5850 0.030 Uiso 1 1 calc R . .
C21 C 0.2799(5) -0.2704(5) 0.0484(4) 0.0307(16) Uani 1 1 d . . .
H21 H 0.3283 -0.2147 0.0482 0.037 Uiso 1 1 calc R . .
C22 C 0.2597(6) -0.3647(6) -0.0245(5) 0.0383(18) Uani 1 1 d . . .
H22 H 0.2940 -0.3726 -0.0722 0.046 Uiso 1 1 calc R . .
C23 C 0.1858(6) -0.4487(6) -0.0247(5) 0.043(2) Uani 1 1 d . . .
H23 H 0.1700 -0.5135 -0.0730 0.051 Uiso 1 1 calc R . .
C24 C 0.1369(6) -0.4336(5) 0.0482(5) 0.0352(17) Uani 1 1 d . . .
H24 H 0.0874 -0.4881 0.0490 0.042 Uiso 1 1 calc R . .
C25 C 0.1623(5) -0.3360(5) 0.1200(5) 0.0295(15) Uani 1 1 d . . .
C26 C 0.1161(5) -0.3094(5) 0.2012(4) 0.0258(14) Uani 1 1 d . . .
C27 C 0.0406(5) -0.3795(5) 0.2161(5) 0.0341(17) Uani 1 1 d . . .
H27 H 0.0195 -0.4486 0.1763 0.041 Uiso 1 1 calc R . .
C28 C -0.0028(5) -0.3453(6) 0.2906(6) 0.0362(17) Uani 1 1 d . . .
H28 H -0.0541 -0.3909 0.3006 0.043 Uiso 1 1 calc R . .
C29 C 0.0312(5) -0.2432(6) 0.3493(5) 0.0344(17) Uani 1 1 d . . .
H29 H 0.0031 -0.2187 0.3997 0.041 Uiso 1 1 calc R . .
C30 C 0.1071(5) -0.1772(5) 0.3330(5) 0.0281(15) Uani 1 1 d . . .
H30 H 0.1302 -0.1082 0.3737 0.034 Uiso 1 1 calc R . .
C31 C 0.3296(5) 0.1851(5) 0.2237(5) 0.0294(15) Uani 1 1 d . . .
H31 H 0.3115 0.1382 0.2517 0.035 Uiso 1 1 calc R . .
C32 C 0.2579(5) 0.1981(5) 0.1679(5) 0.0327(16) Uani 1 1 d . . .
H32 H 0.1926 0.1640 0.1623 0.039 Uiso 1 1 calc R . .
C33 C 0.2827(6) 0.2625(5) 0.1197(5) 0.0332(17) Uani 1 1 d . . .
C34 C 0.3813(6) 0.3147(5) 0.1357(5) 0.0325(16) Uani 1 1 d . . .
H34 H 0.4017 0.3596 0.1061 0.039 Uiso 1 1 calc R . .
C35 C 0.4488(6) 0.3002(5) 0.1948(5) 0.0311(16) Uani 1 1 d . . .
H35 H 0.5145 0.3361 0.2043 0.037 Uiso 1 1 calc R . .
C36 C 0.2040(6) 0.2742(5) 0.0560(5) 0.0365(18) Uani 1 1 d . . .
C37 C 0.2166(7) 0.2844(5) -0.0301(5) 0.048(2) Uani 1 1 d . . .
H37 H 0.2739 0.2849 -0.0499 0.058 Uiso 1 1 calc R . .
C38 C 0.1380(7) 0.2937(6) -0.0852(7) 0.063(3) Uani 1 1 d . . .
H38 H 0.1449 0.2979 -0.1436 0.076 Uiso 1 1 calc R . .
C39 C 0.0462(7) 0.2893(6) 0.0213(7) 0.061(3) Uani 1 1 d . . .
H39 H -0.0112 0.2920 0.0400 0.073 Uiso 1 1 calc R . .
C40 C 0.1177(6) 0.2772(6) 0.0814(6) 0.045(2) Uani 1 1 d . . .
H40 H 0.1071 0.2711 0.1383 0.054 Uiso 1 1 calc R . .
C41 C 0.5293(5) -0.1013(5) 0.1485(4) 0.0256(14) Uani 1 1 d . . .
H41 H 0.4926 -0.1740 0.1296 0.031 Uiso 1 1 calc R . .
C42 C 0.6384(6) -0.0839(6) 0.1845(5) 0.0359(17) Uani 1 1 d . . .
H42A H 0.6714 -0.0172 0.2364 0.043 Uiso 1 1 calc R . .
H42B H 0.6462 -0.1364 0.2060 0.043 Uiso 1 1 calc R . .
C43 C 0.6765(9) -0.0910(14) 0.0943(9) 0.127(6) Uani 1 1 d . . .
H43A H 0.7450 -0.0492 0.1127 0.152 Uiso 1 1 calc R . .
H43B H 0.6703 -0.1613 0.0575 0.152 Uiso 1 1 calc R . .
C44 C 0.6227(6) -0.0569(7) 0.0375(5) 0.046(2) Uani 1 1 d . . .
H44 H 0.6452 -0.0266 -0.0035 0.055 Uiso 1 1 calc R . .
C45 C 0.5213(6) -0.0786(6) 0.0557(5) 0.0375(18) Uani 1 1 d . . .
H45A H 0.4746 -0.1372 0.0017 0.045 Uiso 1 1 calc R . .
H45B H 0.5007 -0.0199 0.0652 0.045 Uiso 1 1 calc R . .
C46 C 0.3072(5) 0.1521(5) 0.5163(4) 0.0243(14) Uani 1 1 d . . .
H46 H 0.3592 0.2053 0.5712 0.029 Uiso 1 1 calc R . .
C47 C 0.2328(5) 0.0882(5) 0.5548(5) 0.0265(14) Uani 1 1 d . . .
H47A H 0.2219 0.0158 0.5220 0.032 Uiso 1 1 calc R . .
H47B H 0.2567 0.1083 0.6232 0.032 Uiso 1 1 calc R . .
C48 C 0.1396(6) 0.1096(8) 0.5351(9) 0.067(3) Uani 1 1 d . . .
H48A H 0.0929 0.0530 0.4795 0.081 Uiso 1 1 calc R . .
H48B H 0.1109 0.1188 0.5900 0.081 Uiso 1 1 calc R . .
C49 C 0.1657(6) 0.2053(7) 0.5164(7) 0.055(2) Uani 1 1 d . . .
H49A H 0.1110 0.2053 0.4738 0.066 Uiso 1 1 calc R . .
H49B H 0.1843 0.2653 0.5761 0.066 Uiso 1 1 calc R . .
C50 C 0.2488(5) 0.2048(5) 0.4711(5) 0.0299(15) Uani 1 1 d . . .
H50A H 0.2894 0.2742 0.4842 0.036 Uiso 1 1 calc R . .
H50B H 0.2257 0.1670 0.4020 0.036 Uiso 1 1 calc R . .
C51 C 0.1681(5) -0.0720(5) 0.0538(5) 0.0310(16) Uani 1 1 d . . .
H51 H 0.2193 -0.0899 0.0315 0.037 Uiso 1 1 calc R . .
C52 C 0.1076(5) -0.0468(5) -0.0032(5) 0.0300(15) Uani 1 1 d . . .
H52 H 0.1171 -0.0506 -0.0633 0.036 Uiso 1 1 calc R . .
C54 C 0.0246(6) -0.0116(6) 0.1192(5) 0.0393(19) Uani 1 1 d . . .
H54 H -0.0214 0.0129 0.1463 0.047 Uiso 1 1 calc R . .
C55 C 0.0844(6) -0.0437(6) 0.1684(5) 0.0414(19) Uani 1 1 d . . .
H55 H 0.0735 -0.0456 0.2265 0.050 Uiso 1 1 calc R . .
C56 C 0.9301(11) 0.0472(12) 0.3180(9) 0.118(5) Uani 1 1 d . . .
H56A H 0.9973 0.0618 0.3157 0.177 Uiso 1 1 calc R . .
H56B H 0.9000 -0.0247 0.3021 0.177 Uiso 1 1 calc R . .
H56C H 0.9261 0.0854 0.3816 0.177 Uiso 1 1 calc R . .

loop_
_atom_site_aniso_label
_atom_site_aniso_U_11
_atom_site_aniso_U_22
_atom_site_aniso_U_33
_atom_site_aniso_U_23
_atom_site_aniso_U_13
_atom_site_aniso_U_12
Cu1 0.0272(4) 0.0262(4) 0.0213(4) 0.0144(3) 0.0115(3) 0.0163(3)
Cu2 0.0291(4) 0.0248(4) 0.0155(4) 0.0112(3) 0.0084(3) 0.0172(3)
Cu3 0.0280(4) 0.0260(4) 0.0177(4) 0.0109(3) 0.0069(3) 0.0163(3)
P1 0.0304(9) 0.0269(9) 0.0158(7) 0.0124(7) 0.0113(7) 0.0189(7)
P2 0.0246(8) 0.0232(8) 0.0150(7) 0.0106(6) 0.0081(6) 0.0157(7)
Cl1 0.0352(10) 0.0432(11) 0.0418(10) 0.0140(8) 0.0098(8) 0.0208(8)
Cl2 0.0327(12) 0.126(2) 0.0856(19) 0.0615(18) 0.0167(12) 0.0278(14)
O1 0.035(3) 0.030(3) 0.031(2) 0.016(2) 0.019(2) 0.020(2)
O2 0.041(3) 0.023(2) 0.017(2) 0.0106(18) 0.0114(19) 0.018(2)
O3 0.030(3) 0.029(2) 0.020(2) 0.0122(19) 0.0110(19) 0.016(2)
O4 0.024(2) 0.026(2) 0.019(2) 0.0088(18) 0.0085(18) 0.0143(19)
O5 0.028(2) 0.026(2) 0.0126(19) 0.0117(17) 0.0077(17) 0.0187(19)
O6 0.026(2) 0.026(2) 0.023(2) 0.0131(19) 0.0116(18) 0.0161(19)
O7 0.064(5) 0.079(5) 0.140(7) 0.073(5) 0.042(5) 0.044(4)
O8 0.062(5) 0.148(7) 0.061(4) 0.037(5) 0.043(4) 0.034(5)
O9 0.034(3) 0.082(4) 0.054(3) 0.038(3) 0.018(3) 0.031(3)
O10 0.064(5) 0.061(4) 0.074(5) 0.002(4) 0.019(4) 0.005(4)
O11 0.051(4) 0.125(6) 0.064(4) 0.038(4) 0.013(3) 0.045(4)
O15 0.099(6) 0.089(6) 0.064(5) 0.026(4) 0.021(4) 0.040(5)
N1 0.024(3) 0.030(3) 0.032(3) 0.018(3) 0.011(2) 0.016(2)
N2 0.026(3) 0.024(3) 0.016(2) 0.012(2) 0.004(2) 0.013(2)
N3 0.023(3) 0.023(3) 0.019(3) 0.008(2) 0.000(2) 0.014(2)
N4 0.026(3) 0.029(3) 0.019(3) 0.012(2) 0.004(2) 0.014(2)
N5 0.033(3) 0.027(3) 0.019(3) 0.011(2) 0.002(2) 0.016(3)
N6 0.026(3) 0.027(3) 0.024(3) 0.013(2) 0.003(2) 0.012(2)
N7 0.039(3) 0.026(3) 0.017(3) 0.011(2) 0.007(2) 0.019(3)
N8 0.049(5) 0.053(5) 0.090(6) 0.049(5) -0.032(5) -0.009(4)
N9 0.025(3) 0.028(3) 0.028(3) 0.018(2) 0.006(2) 0.013(2)
C53 0.024(3) 0.026(3) 0.019(3) 0.013(3) 0.004(3) 0.011(3)
C1 0.037(4) 0.034(4) 0.037(4) 0.022(3) 0.015(3) 0.019(3)
C2 0.065(6) 0.044(5) 0.053(5) 0.034(4) 0.043(4) 0.039(4)
C3 0.062(6) 0.047(5) 0.094(7) 0.044(5) 0.056(5) 0.033(5)
C4 0.041(5) 0.034(4) 0.063(5) 0.026(4) 0.026(4) 0.015(4)
C5 0.038(4) 0.035(4) 0.038(4) 0.025(3) 0.020(3) 0.024(3)
C6 0.030(4) 0.029(4) 0.035(4) 0.020(3) 0.014(3) 0.018(3)
C7 0.025(4) 0.024(3) 0.037(4) 0.017(3) 0.003(3) 0.010(3)
C8 0.039(4) 0.023(3) 0.032(4) 0.009(3) 0.000(3) 0.016(3)
C9 0.030(4) 0.032(4) 0.019(3) 0.011(3) 0.004(3) 0.017(3)
C10 0.025(3) 0.029(3) 0.023(3) 0.016(3) 0.008(3) 0.017(3)
C11 0.039(4) 0.033(4) 0.022(3) 0.013(3) 0.010(3) 0.027(3)
C12 0.053(5) 0.039(4) 0.022(3) 0.010(3) 0.009(3) 0.032(4)
C13 0.039(4) 0.023(3) 0.029(4) 0.003(3) -0.001(3) 0.018(3)
C14 0.029(4) 0.025(4) 0.036(4) 0.012(3) 0.000(3) 0.013(3)
C15 0.028(4) 0.027(3) 0.019(3) 0.011(3) 0.000(3) 0.016(3)
C16 0.029(4) 0.032(4) 0.027(3) 0.021(3) 0.009(3) 0.021(3)
C17 0.037(4) 0.031(4) 0.036(4) 0.022(3) 0.005(3) 0.017(3)
C18 0.043(5) 0.047(5) 0.034(4) 0.025(4) 0.017(3) 0.023(4)
C19 0.042(4) 0.045(4) 0.029(4) 0.022(3) 0.017(3) 0.023(4)
C20 0.033(4) 0.025(3) 0.020(3) 0.009(3) 0.007(3) 0.014(3)
C21 0.040(4) 0.037(4) 0.020(3) 0.011(3) 0.004(3) 0.023(3)
C22 0.049(5) 0.049(5) 0.020(3) 0.005(3) 0.003(3) 0.034(4)
C23 0.066(6) 0.031(4) 0.028(4) 0.007(3) -0.002(4) 0.024(4)
C24 0.047(5) 0.030(4) 0.029(4) 0.010(3) 0.004(3) 0.018(3)
C25 0.038(4) 0.024(3) 0.025(3) 0.008(3) -0.003(3) 0.016(3)
C26 0.028(4) 0.025(3) 0.022(3) 0.010(3) -0.005(3) 0.010(3)
C27 0.035(4) 0.024(4) 0.040(4) 0.015(3) -0.005(3) 0.006(3)
C28 0.029(4) 0.037(4) 0.054(5) 0.033(4) 0.012(3) 0.010(3)
C29 0.030(4) 0.047(5) 0.044(4) 0.029(4) 0.015(3) 0.023(3)
C30 0.030(4) 0.032(4) 0.033(4) 0.018(3) 0.009(3) 0.018(3)
C31 0.038(4) 0.021(3) 0.026(3) 0.007(3) 0.002(3) 0.012(3)
C32 0.035(4) 0.028(4) 0.031(4) 0.013(3) -0.005(3) 0.009(3)
C33 0.046(5) 0.024(4) 0.024(3) 0.007(3) -0.006(3) 0.014(3)
C34 0.055(5) 0.029(4) 0.020(3) 0.013(3) 0.007(3) 0.019(3)
C35 0.043(4) 0.032(4) 0.029(4) 0.015(3) 0.014(3) 0.022(3)
C36 0.047(5) 0.021(4) 0.038(4) 0.015(3) -0.006(3) 0.009(3)
C37 0.061(6) 0.028(4) 0.037(4) 0.017(3) -0.019(4) -0.004(4)
C38 0.062(6) 0.047(5) 0.062(6) 0.040(5) -0.034(5) -0.012(5)
C39 0.042(5) 0.034(5) 0.089(7) 0.031(5) -0.029(5) -0.003(4)
C40 0.040(5) 0.033(4) 0.062(5) 0.027(4) -0.009(4) 0.011(4)
C41 0.040(4) 0.036(4) 0.016(3) 0.015(3) 0.013(3) 0.027(3)
C42 0.049(5) 0.050(5) 0.024(3) 0.015(3) 0.020(3) 0.032(4)
C43 0.094(9) 0.30(2) 0.090(8) 0.125(12) 0.075(8) 0.142(12)
C44 0.051(5) 0.074(6) 0.029(4) 0.030(4) 0.025(4) 0.026(4)
C45 0.053(5) 0.053(5) 0.025(4) 0.024(4) 0.023(3) 0.031(4)
C46 0.035(4) 0.028(3) 0.023(3) 0.013(3) 0.018(3) 0.021(3)
C47 0.037(4) 0.030(4) 0.026(3) 0.017(3) 0.016(3) 0.019(3)
C48 0.043(5) 0.088(7) 0.128(9) 0.079(7) 0.049(6) 0.048(5)
C49 0.048(5) 0.092(7) 0.061(6) 0.048(5) 0.028(4) 0.049(5)
C50 0.030(4) 0.043(4) 0.035(4) 0.024(3) 0.012(3) 0.026(3)
C51 0.032(4) 0.051(4) 0.028(4) 0.024(3) 0.017(3) 0.025(3)
C52 0.034(4) 0.050(4) 0.023(3) 0.027(3) 0.013(3) 0.022(3)
C54 0.046(5) 0.069(5) 0.035(4) 0.034(4) 0.024(4) 0.044(4)
C55 0.049(5) 0.069(6) 0.033(4) 0.035(4) 0.020(4) 0.038(4)
C56 0.142(13) 0.201(16) 0.069(8) 0.071(10) 0.051(8) 0.112(13)

loop_
_atom_type_symbol
_atom_type_description
_atom_type_scat_dispersion_real
_atom_type_scat_dispersion_imag
_atom_type_scat_source
C C 0.0033 0.0016 'International Tables Vol C Tables 4.2.6.8 and 6.1.1.4'
H H 0.0000 0.0000 'International Tables Vol C Tables 4.2.6.8 and 6.1.1.4'
N N 0.0061 0.0033 'International Tables Vol C Tables 4.2.6.8 and 6.1.1.4'
O O 0.0106 0.0060 'International Tables Vol C Tables 4.2.6.8 and 6.1.1.4'
P P 0.1023 0.0942 'International Tables Vol C Tables 4.2.6.8 and 6.1.1.4'
Cl Cl 0.1484 0.1585 'International Tables Vol C Tables 4.2.6.8 and 6.1.1.4'
Cu Cu 0.3201 1.2651 'International Tables Vol C Tables 4.2.6.8 and 6.1.1.4'

loop_
_geom_angle_atom_site_label_1
_geom_angle_atom_site_label_2
_geom_angle_atom_site_label_3
_geom_angle
_geom_angle_site_symmetry_1
_geom_angle_site_symmetry_3
_geom_angle_publ_flag
O6 Cu1 O1 98.22(18) . . ?
O6 Cu1 N1 169.1(2) . . ?
O1 Cu1 N1 89.2(2) . . ?
O6 Cu1 N2 90.69(19) . . ?
O1 Cu1 N2 158.53(19) . . ?
N1 Cu1 N2 79.7(2) . . ?
O6 Cu1 N7 92.89(19) . . ?
O1 Cu1 N7 101.68(18) . . ?
N1 Cu1 N7 93.4(2) . . ?
N2 Cu1 N7 97.31(18) . . ?
O2 Cu2 O5 94.41(16) . . ?
O2 Cu2 N4 162.1(2) . . ?
O5 Cu2 N4 92.35(18) . . ?
O2 Cu2 N3 89.81(19) . . ?
O5 Cu2 N3 166.28(19) . . ?
N4 Cu2 N3 80.0(2) . . ?
O2 Cu2 O5 89.69(17) . 2_656 ?
O5 Cu2 O5 83.15(15) . 2_656 ?
N4 Cu2 O5 107.58(17) . 2_656 ?
N3 Cu2 O5 109.96(17) . 2_656 ?
O3 Cu3 O4 97.38(18) . . ?
O3 Cu3 N5 91.4(2) . . ?
O4 Cu3 N5 164.87(19) . . ?
O3 Cu3 N6 166.65(19) . . ?
O4 Cu3 N6 90.20(19) . . ?
N5 Cu3 N6 79.0(2) . . ?
O3 Cu3 N9 94.51(18) . . ?
O4 Cu3 N9 97.44(18) . . ?
N5 Cu3 N9 94.11(19) . . ?
N6 Cu3 N9 95.38(19) . . ?
O1 P1 O2 112.6(2) . . ?
O1 P1 O3 111.8(2) . . ?
O2 P1 O3 113.5(3) . . ?
O1 P1 C41 105.5(3) . . ?
O2 P1 C41 105.2(3) . . ?
O3 P1 C41 107.5(3) . . ?
O6 P2 O4 114.4(2) . . ?
O6 P2 O5 112.7(2) . . ?
O4 P2 O5 110.2(2) . . ?
O6 P2 C46 104.8(3) . . ?
O4 P2 C46 106.3(3) . . ?
O5 P2 C46 107.8(2) . . ?
O7 Cl1 O10 113.0(5) . . ?
O7 Cl1 O9 108.8(4) . . ?
O10 Cl1 O9 110.2(4) . . ?
O7 Cl1 O8 108.5(5) . . ?
O10 Cl1 O8 106.2(5) . . ?
O9 Cl1 O8 110.2(4) . . ?
O12B Cl2 O14 98.7(8) . . ?
O12B Cl2 O13B 141.8(12) . . ?
O14 Cl2 O13B 82.5(12) . . ?
O12B Cl2 O11 107.1(6) . . ?
O14 Cl2 O11 104.4(6) . . ?
O13B Cl2 O11 109.5(11) . . ?
O12B Cl2 O13A 117.8(8) . . ?
O14 Cl2 O13A 115.7(6) . . ?
O13B Cl2 O13A 36.2(10) . . ?
O11 Cl2 O13A 111.6(5) . . ?
O12B Cl2 O12A 25.2(8) . . ?
O14 Cl2 O12A 120.7(9) . . ?
O13B Cl2 O12A 126.6(13) . . ?
O11 Cl2 O12A 109.3(7) . . ?
O13A Cl2 O12A 95.2(8) . . ?
P1 O1 Cu1 134.3(3) . . ?
P1 O2 Cu2 143.7(3) . . ?
P1 O3 Cu3 129.2(2) . . ?
P2 O4 Cu3 139.9(3) . . ?
P2 O5 Cu2 120.0(2) . . ?
P2 O5 Cu2 134.2(2) . 2_656 ?
Cu2 O5 Cu2 96.86(15) . 2_656 ?
P2 O6 Cu1 155.5(3) . . ?
C1 N1 C5 119.1(6) . . ?
C1 N1 Cu1 125.0(5) . . ?
C5 N1 Cu1 115.7(4) . . ?
C10 N2 C6 118.7(5) . . ?
C10 N2 Cu1 125.7(4) . . ?
C6 N2 Cu1 115.6(4) . . ?
C11 N3 C15 118.9(5) . . ?
C11 N3 Cu2 125.9(5) . . ?
C15 N3 Cu2 114.1(4) . . ?
C20 N4 C16 118.2(6) . . ?
C20 N4 Cu2 126.5(4) . . ?
C16 N4 Cu2 115.0(4) . . ?
C25 N5 C21 117.6(6) . . ?
C25 N5 Cu3 117.2(4) . . ?
C21 N5 Cu3 125.2(5) . . ?
C30 N6 C26 119.3(6) . . ?
C30 N6 Cu3 125.0(4) . . ?
C26 N6 Cu3 115.7(4) . . ?
C31 N7 C35 117.4(6) . . ?
C31 N7 Cu1 115.8(4) . . ?
C35 N7 Cu1 126.8(5) . . ?
C38 N8 C39 117.2(8) . . ?
C51 N9 C55 115.9(5) . . ?
C51 N9 Cu3 121.6(4) . . ?
C55 N9 Cu3 122.5(4) . . ?
C52 C53 C54 116.1(5) . . ?
C52 C53 C53 123.3(7) . 2 ?
C54 C53 C53 120.5(7) . 2 ?
N1 C1 C2 123.5(7) . . ?
C1 C2 C3 118.7(7) . . ?
C2 C3 C4 118.2(7) . . ?
C5 C4 C3 120.1(8) . . ?
N1 C5 C4 120.3(6) . . ?
N1 C5 C6 115.4(6) . . ?
C4 C5 C6 124.3(7) . . ?
N2 C6 C7 121.9(6) . . ?
N2 C6 C5 113.5(6) . . ?
C7 C6 C5 124.5(6) . . ?
C6 C7 C8 118.9(6) . . ?
C9 C8 C7 119.2(6) . . ?
C8 C9 C10 119.2(6) . . ?
N2 C10 C9 122.2(6) . . ?
N3 C11 C12 122.5(7) . . ?
C13 C12 C11 118.8(7) . . ?
C12 C13 C14 120.2(6) . . ?
C13 C14 C15 117.9(7) . . ?
N3 C15 C14 121.6(6) . . ?
N3 C15 C16 114.6(5) . . ?
C14 C15 C16 123.8(6) . . ?
N4 C16 C17 121.9(6) . . ?
N4 C16 C15 113.6(6) . . ?
C17 C16 C15 124.4(6) . . ?
C16 C17 C18 117.6(7) . . ?
C19 C18 C17 120.2(7) . . ?
C18 C19 C20 118.8(6) . . ?
N4 C20 C19 123.3(6) . . ?
N5 C21 C22 123.7(7) . . ?
C21 C22 C23 118.1(7) . . ?
C24 C23 C22 119.0(7) . . ?
C23 C24 C25 119.5(7) . . ?
N5 C25 C24 122.1(7) . . ?
N5 C25 C26 112.9(5) . . ?
C24 C25 C26 125.0(7) . . ?
N6 C26 C27 120.6(6) . . ?
N6 C26 C25 115.2(6) . . ?
C27 C26 C25 124.1(6) . . ?
C28 C27 C26 119.6(6) . . ?
C29 C28 C27 118.8(6) . . ?
C28 C29 C30 119.6(7) . . ?
N6 C30 C29 122.1(7) . . ?
N7 C31 C32 122.8(6) . . ?
C31 C32 C33 120.0(7) . . ?
C34 C33 C32 116.5(6) . . ?
C34 C33 C36 123.5(6) . . ?
C32 C33 C36 120.0(7) . . ?
C35 C34 C33 120.2(7) . . ?
N7 C35 C34 123.0(7) . . ?
C40 C36 C37 117.8(7) . . ?
C40 C36 C33 121.0(7) . . ?
C37 C36 C33 121.2(8) . . ?
C36 C37 C38 116.8(9) . . ?
N8 C38 C37 125.5(9) . . ?
N8 C39 C40 122.9(10) . . ?
C36 C40 C39 119.8(9) . . ?
C42 C41 C45 106.0(5) . . ?
C42 C41 P1 114.2(4) . . ?
C45 C41 P1 113.5(4) . . ?
C43 C42 C41 102.2(6) . . ?
C44 C43 C42 109.7(8) . . ?
C43 C44 C45 107.4(7) . . ?
C44 C45 C41 105.8(6) . . ?
C47 C46 C50 104.5(5) . . ?
C47 C46 P2 115.6(4) . . ?
C50 C46 P2 111.4(4) . . ?
C48 C47 C46 106.3(5) . . ?
C49 C48 C47 106.9(7) . . ?
C50 C49 C48 105.4(6) . . ?
C49 C50 C46 106.0(6) . . ?
N9 C51 C52 123.4(6) . . ?
C53 C52 C51 120.4(6) . . ?
C55 C54 C53 119.4(6) . . ?
N9 C55 C54 124.5(6) . . ?

loop_
_geom_bond_atom_site_label_1
_geom_bond_atom_site_label_2
_geom_bond_distance
_geom_bond_site_symmetry_2
_geom_bond_publ_flag
Cu1 O6 1.915(4) . ?
Cu1 O1 1.932(4) . ?
Cu1 N1 2.018(5) . ?
Cu1 N2 2.039(5) . ?
Cu1 N7 2.262(5) . ?
Cu2 O2 1.924(4) . ?
Cu2 O5 1.978(4) . ?
Cu2 N4 2.008(5) . ?
Cu2 N3 2.017(5) . ?
Cu2 O5 2.230(4) 2_656 ?
Cu3 O3 1.911(4) . ?
Cu3 O4 1.945(4) . ?
Cu3 N5 2.020(5) . ?
Cu3 N6 2.032(5) . ?
Cu3 N9 2.257(5) . ?
P1 O1 1.513(5) . ?
P1 O2 1.525(4) . ?
P1 O3 1.526(5) . ?
P1 C41 1.805(6) . ?
P2 O6 1.515(4) . ?
P2 O4 1.521(4) . ?
P2 O5 1.545(4) . ?
P2 C46 1.823(6) . ?
Cl1 O7 1.415(6) . ?
Cl1 O10 1.418(7) . ?
Cl1 O9 1.435(5) . ?
Cl1 O8 1.454(7) . ?
Cl2 O12B 1.347(13) . ?
Cl2 O14 1.389(12) . ?
Cl2 O13B 1.40(3) . ?
Cl2 O11 1.434(7) . ?
Cl2 O13A 1.501(10) . ?
Cl2 O12A 1.589(19) . ?
O5 Cu2 2.230(4) 2_656 ?
O15 C56 1.468(14) . ?
N1 C1 1.330(8) . ?
N1 C5 1.356(9) . ?
N2 C10 1.347(8) . ?
N2 C6 1.367(8) . ?
N3 C11 1.332(8) . ?
N3 C15 1.349(8) . ?
N4 C20 1.333(8) . ?
N4 C16 1.359(8) . ?
N5 C25 1.355(9) . ?
N5 C21 1.359(8) . ?
N6 C30 1.347(8) . ?
N6 C26 1.349(8) . ?
N7 C31 1.337(9) . ?
N7 C35 1.339(8) . ?
N8 C38 1.305(14) . ?
N8 C39 1.325(13) . ?
N9 C51 1.327(8) . ?
N9 C55 1.329(9) . ?
C53 C52 1.375(9) . ?
C53 C54 1.388(9) . ?
C53 C53 1.504(11) 2 ?
C1 C2 1.363(10) . ?
C2 C3 1.385(12) . ?
C3 C4 1.397(11) . ?
C4 C5 1.381(10) . ?
C5 C6 1.472(9) . ?
C6 C7 1.372(9) . ?
C7 C8 1.404(10) . ?
C8 C9 1.380(10) . ?
C9 C10 1.383(9) . ?
C11 C12 1.386(9) . ?
C12 C13 1.366(10) . ?
C13 C14 1.386(10) . ?
C14 C15 1.405(9) . ?
C15 C16 1.480(9) . ?
C16 C17 1.394(9) . ?
C17 C18 1.399(10) . ?
C18 C19 1.361(10) . ?
C19 C20 1.374(9) . ?
C21 C22 1.377(9) . ?
C22 C23 1.405(11) . ?
C23 C24 1.387(11) . ?
C24 C25 1.393(9) . ?
C25 C26 1.475(9) . ?
C26 C27 1.395(10) . ?
C27 C28 1.386(10) . ?
C28 C29 1.370(10) . ?
C29 C30 1.375(9) . ?
C31 C32 1.370(9) . ?
C32 C33 1.393(10) . ?
C33 C34 1.386(10) . ?
C33 C36 1.502(9) . ?
C34 C35 1.368(9) . ?
C36 C40 1.381(11) . ?
C36 C37 1.401(11) . ?
C37 C38 1.410(11) . ?
C39 C40 1.399(10) . ?
C41 C42 1.549(10) . ?
C41 C45 1.563(8) . ?
C42 C43 1.531(11) . ?
C43 C44 1.409(13) . ?
C44 C45 1.517(10) . ?
C46 C47 1.551(8) . ?
C46 C50 1.554(8) . ?
C47 C48 1.507(10) . ?
C48 C49 1.497(12) . ?
C49 C50 1.477(10) . ?
C51 C52 1.380(9) . ?
C54 C55 1.369(9) . ?
